data_7714338
loop_
_publ_author_name
'D\'iaz-Torres, Ra\'ul'
'G\'omez-Coca, Silvia'
'Ruiz, Eliseo'
'Harding, Phimphaka'
'Harding, David J.'

_publ_section_title
;
 Improving Spin Crossover Characteristics in Heteroleptic
 [FeIII(qsal-5-I)(qsal-5-OMe)]A Complexes
;
_journal_name_full 'Dalton Transactions'
_journal_paper_doi 10.1039/D3DT02503A
_journal_year 2023
_chemical_formula_moiety 'C32.93 H22.79 Fe I1.07 N4 O2.93, C F3 O3 S, C H4 O'
_chemical_formula_sum 'C34.93 H26.79 F3 Fe I1.07 N4 O6.93 S'
_chemical_formula_weight 894.12
_space_group_crystal_system triclinic
_space_group_IT_number 2
_space_group_name_Hall '-P 1'
_space_group_name_H-M_alt 'P -1'
_atom_sites_solution_hydrogens geom
_atom_sites_solution_primary dual
_audit_creation_date 2023-09-20
_audit_creation_method
;
Olex2 1.5
(compiled 2023.08.24 svn.re1ec1418 for OlexSys, GUI svn.r6817)
;
_audit_update_record
;
2023-10-13 deposited with the CCDC.	2023-10-28 downloaded from the CCDC.
;
_cell_angle_alpha 71.125(2)
_cell_angle_beta 86.434(2)
_cell_angle_gamma 67.786(2)
_cell_formula_units_Z 2
_cell_length_a 11.9334(2)
_cell_length_b 12.6849(2)
_cell_length_c 13.1443(4)
_cell_measurement_reflns_used 16052
_cell_measurement_temperature 280.00(10)
_cell_measurement_theta_max 68.3610
_cell_measurement_theta_min 3.5290
_cell_volume 1738.87(8)
_computing_cell_refinement 'CrysAlisPro 1.171.40.84a (Rigaku OD, 2020)'
_computing_data_collection 'CrysAlisPro 1.171.40.84a (Rigaku OD, 2020)'
_computing_data_reduction 'CrysAlisPro 1.171.40.84a (Rigaku OD, 2020)'
_computing_molecular_graphics 'Olex2 1.5 (Dolomanov et al., 2009)'
_computing_publication_material 'Olex2 1.5 (Dolomanov et al., 2009)'
_computing_structure_refinement 'SHELXL 2018/3 (Sheldrick, 2015)'
_computing_structure_solution 'SHELXT  (Sheldrick, 2015)'
_diffrn_ambient_temperature 280.00(10)
_diffrn_detector_area_resol_mean 10.0000
_diffrn_detector_type HyPix3000
_diffrn_measured_fraction_theta_full 0.998
_diffrn_measured_fraction_theta_max 0.993
_diffrn_measurement_details
;
List of Runs (angles in degrees, time in seconds):

  # Type    Start    End  Width  t~exp~   \w     \q     \k     \f   Frames
#--------------------------------------------------------------------------
  1  \w   -105.00 -55.00   0.50    0.25    --  -40.91-160.00 -15.00  100
  2  \w   -110.00 -26.00   0.50    0.25    --  -40.91 160.00  15.00  168
  3  \w    -84.00   0.00   0.50    0.25    --  -40.91 117.00-136.00  168
  4  \w      0.00  84.00   0.50    0.25    --   40.91-117.00 136.00  168
  5  \w     55.00 105.00   0.50    0.25    --   40.91 160.00  15.00  100
  6  \w     26.00 111.00   0.50    0.25    --   40.91-160.00 -15.00  170
  7  \w     32.00 109.00   0.50    0.95    --   96.59-117.00 136.00  154
  8  \w     32.00 135.00   0.50    0.95    --   96.59-160.00 -15.00  206
  9  \w     81.00 157.00   0.50    0.95    --   96.59 117.00-136.00  152
 10  \w     54.00 157.00   0.50    0.95    --   96.59 160.00  15.00  206
 11  \w   -104.00 -25.00   0.50    0.25    --  -40.91 -50.00 -30.00  158
 12  \w    -57.00  22.00   0.50    0.25    --  -40.91  50.00   0.00  158
 13  \w   -105.00 -29.00   0.50    0.25    --  -40.91 -37.00  60.00  152
 14  \w   -109.00 -32.00   0.50    0.25    --  -40.91 -25.00  90.00  154
 15  \w     29.00 105.00   0.50    0.25    --   40.91  37.00-150.00  152
 16  \w    -27.00  50.00   0.50    0.25    --   40.91 -25.00 -30.00  154
 17  \w     15.00  42.00   0.50    0.25    --   40.91  81.00-161.59   54
 18  \w     16.00  42.00   0.50    0.25    --   40.91  78.00  -3.88   52
 19  \w     16.00  42.00   0.50    0.25    --   40.91  78.00 -27.04   52
 20  \w    -13.00  77.00   0.50    0.25    --   40.91-104.00  90.00  180
 21  \w    -23.00  53.00   0.50    0.25    --   40.91 -37.00-180.00  152
 22  \w     16.00  42.00   0.50    0.25    --   40.91  79.00  27.59   52
 23  \w     29.00 105.00   0.50    0.25    --   40.91  37.00-180.00  152
 24  \w     31.00 106.00   0.50    0.95    --   96.59 -33.00 -30.00  150
 25  \w     31.00 124.00   0.50    0.95    --   96.59 -86.00 -30.00  186
 26  \w     29.00 105.00   0.50    0.95    --   96.59 -25.00 -90.00  152
 27  \w     33.00 118.00   0.50    0.95    --   96.59 -68.00 150.00  170
 28  \w     27.00 105.00   0.50    0.95    --   96.59 -96.00 150.00  156
 29  \w     34.00 110.00   0.50    0.95    --   96.59 -42.00  60.00  152
 30  \w     84.00 157.00   0.50    0.95    --   96.59  42.00-150.00  146
 31  \w     87.00 157.00   0.50    0.95    --   96.59  33.00 -60.00  140
 32  \w     33.00 126.00   0.50    0.95    --   96.59-144.00-150.00  186
 33  \w     33.00 118.00   0.50    0.95    --   96.59 -68.00 -30.00  170
 34  \w     33.00 126.00   0.50    0.95    --   96.59-144.00 120.00  186
 35  \w     34.00 110.00   0.50    0.95    --   96.59 -42.00 150.00  152
 36  \w     32.00 109.00   0.50    0.95    --   96.59-117.00 -30.00  154
 37  \w     81.00 157.00   0.50    0.95    --   96.59  50.00-120.00  152
 38  \w     34.00 110.00   0.50    0.95    --   96.59 -42.00 -30.00  152
 39  \w     84.00 157.00   0.50    0.95    --   96.59  42.00-180.00  146
 40  \w     87.00 157.00   0.50    0.95    --   96.59  33.00  60.00  140
 41  \w     27.00 105.00   0.50    0.95    --   96.59 -96.00 -60.00  156
 42  \w     83.00 157.00   0.50    0.95    --   96.59  77.00  90.00  148
 43  \w     84.00 157.00   0.50    0.95    --   96.59  96.00 -30.00  146
 44  \w     33.00 115.00   0.50    0.95    --   96.59 -59.00 -90.00  164
 45  \w     33.00 126.00   0.50    0.95    --   96.59-144.00 -60.00  186
 46  \w     84.00 157.00   0.50    0.95    --   96.59  42.00 150.00  146
 47  \w   -104.00 -21.00   0.50    0.25    --  -40.91 -63.00-150.00  166
 48  \w   -104.00 -21.00   0.50    0.25    --  -40.91 -63.00  30.00  166
 49  \w   -105.00 -29.00   0.50    0.25    --  -40.91 -37.00-120.00  152
 50  \w    -50.00  27.00   0.50    0.25    --  -40.91  25.00-120.00  154
 51  \w     16.00  42.00   0.50    0.25    --   40.91  78.00 145.14   52
 52  \w     15.00  42.00   0.50    0.25    --   40.91  77.00-121.29   54
 53  \w     16.00  42.00   0.50    0.25    --   40.91  80.00-176.12   52
 54  \w     21.00 105.00   0.50    0.25    --   40.91  62.00-102.68  168
 55  \w     15.00  42.00   0.50    0.25    --   40.91  82.00 -69.17   54
 56  \w     25.00 104.00   0.50    0.25    --   40.91  50.00   0.00  158
 57  \w     16.00  42.00   0.50    0.25    --   40.91  79.00  70.39   52
 58  \w     16.00  42.00   0.50    0.25    --   40.91  79.00  60.35   52
 59  \w     16.00  42.00   0.50    0.25    --   40.91  76.00 114.71   52
 60  \w     16.00  42.00   0.50    0.25    --   40.91  76.00 -74.63   52
;
_diffrn_measurement_device 'four-circle diffractometer'
_diffrn_measurement_device_type 'SuperNova, Single source at offset/far, HyPix3000'
_diffrn_measurement_method '\w scans'
_diffrn_radiation_type CuK\a
_diffrn_radiation_wavelength 1.54184
_diffrn_reflns_av_R_equivalents 0.1143
_diffrn_reflns_av_unetI/netI 0.0537
_diffrn_reflns_Laue_measured_fraction_full 0.998
_diffrn_reflns_Laue_measured_fraction_max 0.993
_diffrn_reflns_limit_h_max 14
_diffrn_reflns_limit_h_min -11
_diffrn_reflns_limit_k_max 15
_diffrn_reflns_limit_k_min -15
_diffrn_reflns_limit_l_max 15
_diffrn_reflns_limit_l_min -15
_diffrn_reflns_number 27210
_diffrn_reflns_point_group_measured_fraction_full 0.998
_diffrn_reflns_point_group_measured_fraction_max 0.993
_diffrn_reflns_theta_full 67.684
_diffrn_reflns_theta_max 68.459
_diffrn_reflns_theta_min 3.562
_exptl_absorpt_coefficient_mu 12.119
_exptl_absorpt_correction_T_max 0.358
_exptl_absorpt_correction_T_min 0.044
_exptl_absorpt_correction_type analytical
_exptl_absorpt_process_details
;
CrysAlisPro 1.171.40.84a (Rigaku Oxford Diffraction, 2020)
Analytical numeric absorption correction using a multifaceted crystal
model based on expressions derived by R.C. Clark & J.S. Reid.
(Clark, R. C. & Reid, J. S. (1995). Acta Cryst. A51, 887-897)
Empirical absorption correction using spherical harmonics,
implemented in SCALE3 ABSPACK scaling algorithm.
;
_exptl_crystal_colour black
_exptl_crystal_colour_primary black
_exptl_crystal_density_diffrn 1.708
_exptl_crystal_description block
_exptl_crystal_F_000 891
_exptl_crystal_size_max 0.465
_exptl_crystal_size_mid 0.289
_exptl_crystal_size_min 0.139
_refine_diff_density_max 0.951
_refine_diff_density_min -0.675
_refine_diff_density_rms 0.100
_refine_ls_extinction_coef 0.0026(3)
_refine_ls_extinction_expression Fc^*^=kFc[1+0.001xFc^2^\l^3^/sin(2\q)]^-1/4^
_refine_ls_extinction_method 'SHELXL-2018/3 (Sheldrick 2018)'
_refine_ls_goodness_of_fit_ref 1.084
_refine_ls_hydrogen_treatment constr
_refine_ls_matrix_type full
_refine_ls_number_parameters 516
_refine_ls_number_reflns 6347
_refine_ls_number_restraints 120
_refine_ls_restrained_S_all 1.079
_refine_ls_R_factor_all 0.0713
_refine_ls_R_factor_gt 0.0670
_refine_ls_shift/su_max 0.001
_refine_ls_shift/su_mean 0.000
_refine_ls_structure_factor_coef Fsqd
_refine_ls_weighting_details 'w=1/[\s^2^(Fo^2^)+(0.0823P)^2^+3.1525P] where P=(Fo^2^+2Fc^2^)/3'
_refine_ls_weighting_scheme calc
_refine_ls_wR_factor_gt 0.1819
_refine_ls_wR_factor_ref 0.1850
_reflns_Friedel_coverage 0.000
_reflns_number_gt 5670
_reflns_number_total 6347
_reflns_threshold_expression 'I > 2\s(I)'
_cod_data_source_file d3dt02503a2.cif
_cod_data_source_block rdt135c-280k
_cod_original_cell_volume 1738.87(7)
_cod_database_code 7714338
_shelx_shelxl_version_number 2018/3
_shelx_space_group_comment
;
The symmetry employed for this shelxl refinement is uniquely defined
by the following loop, which should always be used as a source of
symmetry information in preference to the above space-group names.
They are only intended as comments.
;
_olex2_refinement_description
;
1. Fixed Uiso
 At 1.2 times of:
  All C(H) groups
 At 1.5 times of:
  All C(H,H,H) groups, All O(H) groups
2. Restrained distances
 C33-O3
 1.5 with sigma of 0.02
 C13-O3
 1.38 with sigma of 0.02
 O3-C33
 1.42 with sigma of 0.02
 O4-C34
 1.42 with sigma of 0.02
 O4-C29A
 1.38 with sigma of 0.02
 C34-O4
 1.42 with sigma of 0.02
 I1-C13 \\sim I1-C13A
 with sigma of 0.02
 C16-C15 \\sim C16-C15A
 with sigma of 0.02
 C11-C12 \\sim C11-C12A
 with sigma of 0.02
 C12-C13 \\sim C12A-C13A
 with sigma of 0.02
 C15-C14 \\sim C15A-C14A
 with sigma of 0.02
 C13-C14 \\sim C13A-C14A
 with sigma of 0.02
 C13-O3 \\sim C13A-O3
 with sigma of 0.02
 I1-C12 \\sim I1-C12A
 with sigma of 0.04
 I1-C14 \\sim I1-C14A
 with sigma of 0.04
 C16-C14 \\sim C16-C14A
 with sigma of 0.04
 C11-C13 \\sim C11-C13A
 with sigma of 0.04
 C12-C14 \\sim C12A-C14A
 with sigma of 0.04
 C12-O3 \\sim C12A-O3
 with sigma of 0.04
 C15-C13 \\sim C15A-C13A
 with sigma of 0.04
 C14-O3 \\sim C14A-O3
 with sigma of 0.04
3. Uiso/Uaniso restraints and constraints
O3 \\sim C33: within 1.7A with sigma of 0.04 and sigma for terminal atoms of
0.08 within 1.7A
Uiso(O3) = Uiso(C33)
4. Rigid body (RIGU) restrains
 O3, C33
 with sigma for 1-2 distances of 0.001 and sigma for 1-3 distances of 0.001
 C16, C11, C12A, C15A, C13A, C14A
 with sigma for 1-2 distances of 0.004 and sigma for 1-3 distances of 0.004
 C16, C11, C12, C13, C14, C15
 with sigma for 1-2 distances of 0.004 and sigma for 1-3 distances of 0.004
 C32, C27
 with sigma for 1-2 distances of 0.004 and sigma for 1-3 distances of 0.004
 C27, C32, C31A, C30A, C29A, C28A
 with sigma for 1-2 distances of 0.004 and sigma for 1-3 distances of 0.004
5. Others
 Fixed Sof: I2(0.59) O3(0.52) C12A(0.52) H12A(0.52) C33(0.52) H33A(0.52)
 H33B(0.52) H33C(0.52) C15A(0.52) H15A(0.52) C13A(0.52) C14A(0.52) H14A(0.52)
 I1(0.48) O4(0.41) C12(0.48) H12(0.48) C13(0.48) C14(0.48) H14(0.48) C15(0.48)
 H15(0.48) C34(0.41) H34A(0.41) H34B(0.41) H34C(0.41)
6.a Aromatic/amide H refined with riding coordinates:
 C1(H1), C6(H6), C23(H23), C3(H3), C7(H7), C5(H5), C2(H2), C22(H22), C19(H19),
 C10(H10), C21(H21), C18(H18), C26(H26), C17(H17), C12A(H12A), C15A(H15A),
 C14A(H14A), C12(H12), C14(H14), C15(H15), C28A(H28A), C30A(H30A), C31A(H31A)
6.b Idealised Me refined as rotating group:
 C33(H33A,H33B,H33C), C34(H34A,H34B,H34C), C36(H36A,H36B,H36C)
6.c Idealised tetrahedral OH refined as rotating group:
 O8(H8)
;
_olex2_submission_special_instructions 'No special instructions were received'
_oxdiff_exptl_absorpt_empirical_details
;
Empirical correction (ABSPACK) includes:
- Absorption correction using spherical harmonics
- Frame scaling
;

loop_
_space_group_symop_operation_xyz
'x, y, z'
'-x, -y, -z'

loop_
_atom_site_label
_atom_site_type_symbol
_atom_site_fract_x
_atom_site_fract_y
_atom_site_fract_z
_atom_site_U_iso_or_equiv
_atom_site_adp_type
_atom_site_occupancy
_atom_site_site_symmetry_order
_atom_site_calc_flag
_atom_site_refinement_flags_posn
_atom_site_refinement_flags_adp
_atom_site_refinement_flags_occupancy
_atom_site_disorder_assembly
_atom_site_disorder_group
Fe1 Fe 0.39961(6) 0.27514(6) 0.53811(6) 0.0446(2) Uani 1 1 d . . . . .
O2 O 0.5527(3) 0.1752(3) 0.6165(3) 0.0608(9) Uani 1 1 d . . . . .
O1 O 0.4632(3) 0.3113(3) 0.4006(3) 0.0609(9) Uani 1 1 d . . . . .
N3 N 0.2294(4) 0.4125(4) 0.4695(3) 0.0491(9) Uani 1 1 d . . . . .
N4 N 0.4035(3) 0.4188(3) 0.5805(3) 0.0458(8) Uani 1 1 d . . . . .
N1 N 0.3086(4) 0.2148(4) 0.6764(3) 0.0498(9) Uani 1 1 d . . . . .
N2 N 0.3573(3) 0.1434(3) 0.5048(3) 0.0456(9) Uani 1 1 d . . . . .
C9 C 0.2706(4) 0.1259(4) 0.6759(4) 0.0499(11) Uani 1 1 d . . . . .
C16 C 0.4748(4) 0.2664(5) 0.3221(4) 0.0545(11) Uani 1 1 d D . . . .
C11 C 0.4401(4) 0.1692(5) 0.3286(4) 0.0535(11) Uani 1 1 d D . . . .
C20 C 0.1095(5) 0.6267(5) 0.4274(5) 0.0571(12) Uani 1 1 d . . . . .
C8 C 0.2944(4) 0.0869(4) 0.5848(4) 0.0482(11) Uani 1 1 d . . . . .
C25 C 0.2134(4) 0.5228(4) 0.4775(4) 0.0470(10) Uani 1 1 d . . . . .
C1 C 0.2856(5) 0.2548(6) 0.7607(5) 0.0635(14) Uani 1 1 d . . . . .
H1 H 0.310352 0.316076 0.760871 0.076 Uiso 1 1 calc R U . . .
C27 C 0.5893(4) 0.3048(5) 0.6970(4) 0.0517(11) Uani 1 1 d . . . . .
C6 C 0.1939(7) -0.0503(6) 0.6672(6) 0.0751(17) Uani 1 1 d . . . . .
H6 H 0.169416 -0.110744 0.664240 0.090 Uiso 1 1 calc R U . . .
C23 C 0.2908(5) 0.6389(5) 0.5462(5) 0.0595(13) Uani 1 1 d . . . . .
H23 H 0.349997 0.645439 0.583781 0.071 Uiso 1 1 calc R U . . .
C3 C 0.1895(6) 0.1211(6) 0.8482(5) 0.0711(16) Uani 1 1 d . . . . .
H3 H 0.150482 0.089533 0.906684 0.085 Uiso 1 1 calc R U . . .
C7 C 0.2544(5) -0.0007(5) 0.5807(5) 0.0641(14) Uani 1 1 d . . . . .
H7 H 0.267298 -0.026912 0.520958 0.077 Uiso 1 1 calc R U . . .
C5 C 0.1703(6) -0.0128(6) 0.7548(6) 0.0726(17) Uani 1 1 d . . . . .
H5 H 0.128845 -0.046093 0.810039 0.087 Uiso 1 1 calc R U . . .
C2 C 0.2270(6) 0.2098(6) 0.8476(5) 0.0727(16) Uani 1 1 d . . . . .
H2 H 0.213299 0.239846 0.905006 0.087 Uiso 1 1 calc R U . . .
C22 C 0.1862(5) 0.7404(5) 0.4972(5) 0.0657(15) Uani 1 1 d . . . . .
H22 H 0.177609 0.813969 0.503588 0.079 Uiso 1 1 calc R U . . .
C19 C 0.0254(5) 0.6123(5) 0.3679(5) 0.0682(15) Uani 1 1 d . . . . .
H19 H -0.043547 0.678515 0.333479 0.082 Uiso 1 1 calc R U . . .
C10 C 0.3847(4) 0.1134(4) 0.4176(4) 0.0497(11) Uani 1 1 d . . . . .
H10 H 0.366249 0.049986 0.413157 0.060 Uiso 1 1 calc R U . . .
C21 C 0.0964(6) 0.7360(5) 0.4408(5) 0.0690(15) Uani 1 1 d . . . . .
H21 H 0.027495 0.804724 0.411532 0.083 Uiso 1 1 calc R U . . .
C32 C 0.6179(4) 0.1924(5) 0.6825(4) 0.0521(11) Uani 1 1 d . . . . .
C18 C 0.0435(5) 0.5037(6) 0.3604(6) 0.0717(16) Uani 1 1 d . . . . .
H18 H -0.012575 0.494789 0.321123 0.086 Uiso 1 1 calc R U . . .
C4 C 0.2090(5) 0.0771(5) 0.7616(4) 0.0571(12) Uani 1 1 d . . . . .
C26 C 0.4872(4) 0.4113(4) 0.6446(4) 0.0504(11) Uani 1 1 d . . . . .
H26 H 0.479760 0.481537 0.657367 0.060 Uiso 1 1 calc R U . . .
C24 C 0.3039(4) 0.5288(4) 0.5372(4) 0.0467(10) Uani 1 1 d . . . . .
C17 C 0.1469(5) 0.4050(5) 0.4119(5) 0.0597(13) Uani 1 1 d . . . . .
H17 H 0.158762 0.330595 0.405743 0.072 Uiso 1 1 calc R U . . .
I2 I 0.86218(6) 0.23813(8) 0.94193(6) 0.0776(3) Uani 0.59 1 d . . P A 1
O3 O 0.5147(12) 0.1010(12) 0.0787(12) 0.109(3) Uiso 0.52 1 d D U P B 1
C12A C 0.453(5) 0.117(4) 0.246(2) 0.056(5) Uani 0.52 1 d D . P B 1
H12A H 0.429684 0.052999 0.254872 0.068 Uiso 0.52 1 calc R U P B 1
C33 C 0.565(2) 0.1522(19) -0.0162(15) 0.109(3) Uiso 0.52 1 d D U P B 1
H33A H 0.591815 0.097313 -0.056738 0.164 Uiso 0.52 1 calc R U P B 1
H33B H 0.631801 0.167677 0.002814 0.164 Uiso 0.52 1 calc R U P B 1
H33C H 0.503653 0.226412 -0.059135 0.164 Uiso 0.52 1 calc R U P B 1
C15A C 0.521(4) 0.308(3) 0.2229(19) 0.070(7) Uani 0.52 1 d D . P B 1
H15A H 0.542399 0.373792 0.210913 0.084 Uiso 0.52 1 calc R U P B 1
C13A C 0.501(4) 0.162(4) 0.1533(19) 0.063(6) Uani 0.52 1 d D . P B 1
C14A C 0.537(3) 0.258(3) 0.1428(16) 0.064(6) Uani 0.52 1 d D . P B 1
H14A H 0.573011 0.287280 0.080766 0.077 Uiso 0.52 1 calc R U P B 1
I1 I 0.52803(9) 0.12221(11) 0.01529(9) 0.0812(3) Uani 0.48 1 d . . P B 2
O4 O 0.8668(10) 0.2126(10) 0.8876(10) 0.078(3) Uiso 0.41 1 d D . P A 2
C12 C 0.463(5) 0.133(4) 0.236(3) 0.061(6) Uani 0.48 1 d D . P B 2
H12 H 0.444003 0.069018 0.234909 0.073 Uiso 0.48 1 calc R U P B 2
C13 C 0.512(4) 0.186(4) 0.150(2) 0.066(7) Uani 0.48 1 d D . P B 2
C14 C 0.550(5) 0.279(4) 0.147(2) 0.078(9) Uani 0.48 1 d D . P B 2
H14 H 0.588525 0.311165 0.089014 0.094 Uiso 0.48 1 calc R U P B 2
C15 C 0.528(4) 0.321(3) 0.233(2) 0.063(5) Uani 0.48 1 d D . P B 2
H15 H 0.548627 0.385594 0.232450 0.076 Uiso 0.48 1 calc R U P B 2
C34 C 0.843(2) 0.3192(18) 0.906(2) 0.105(7) Uiso 0.41 1 d D . P A 2
H34A H 0.828847 0.382960 0.838817 0.157 Uiso 0.41 1 calc R U P A 2
H34B H 0.910735 0.312718 0.946745 0.157 Uiso 0.41 1 calc R U P A 2
H34C H 0.771925 0.336439 0.946547 0.157 Uiso 0.41 1 calc R U P A 2
S1 S 0.03672(13) 0.23978(14) 0.24303(12) 0.0652(4) Uani 1 1 d . . . . .
F2 F 0.0381(5) 0.3705(5) 0.0437(4) 0.1165(17) Uani 1 1 d . . . . .
F1 F 0.1563(6) 0.3772(6) 0.1556(5) 0.132(2) Uani 1 1 d . . . . .
F3 F 0.2047(4) 0.2230(6) 0.1076(4) 0.1177(17) Uani 1 1 d . . . . .
O7 O -0.0030(6) 0.1695(6) 0.2015(5) 0.1110(19) Uani 1 1 d . . . . .
O5 O 0.1319(5) 0.1736(5) 0.3285(4) 0.0875(14) Uani 1 1 d . . . . .
O6 O -0.0557(5) 0.3422(6) 0.2606(5) 0.1048(17) Uani 1 1 d . . . . .
C35 C 0.1116(6) 0.3062(6) 0.1325(5) 0.0736(16) Uani 1 1 d . . . . .
O8 O 0.2988(5) 0.5041(5) 0.8032(4) 0.0918(14) Uani 1 1 d . . . . .
H8 H 0.229706 0.548114 0.777018 0.138 Uiso 1 1 calc R U . . .
C36 C 0.3032(11) 0.4844(10) 0.9128(7) 0.121(3) Uani 1 1 d . . . . .
H36A H 0.291393 0.558102 0.925518 0.182 Uiso 1 1 calc R U . . .
H36B H 0.380841 0.424673 0.944925 0.182 Uiso 1 1 calc R U . . .
H36C H 0.240443 0.456588 0.944081 0.182 Uiso 1 1 calc R U . . .
C28A C 0.6659(5) 0.3158(5) 0.7685(5) 0.0623(13) Uani 1 1 d . . . . .
H28A H 0.647505 0.389712 0.778438 0.075 Uiso 1 1 calc R U . . .
C29A C 0.7656(5) 0.2197(6) 0.8226(5) 0.0712(15) Uani 1 1 d D . . . .
C30A C 0.7939(5) 0.1084(6) 0.8069(5) 0.0710(15) Uani 1 1 d . . . . .
H30A H 0.862458 0.042887 0.843082 0.085 Uiso 1 1 calc R U . . .
C31A C 0.7221(5) 0.0956(5) 0.7391(5) 0.0650(14) Uani 1 1 d . . . . .
H31A H 0.742421 0.021011 0.729985 0.078 Uiso 1 1 calc R U . . .

loop_
_atom_site_aniso_label
_atom_site_aniso_U_11
_atom_site_aniso_U_22
_atom_site_aniso_U_33
_atom_site_aniso_U_23
_atom_site_aniso_U_13
_atom_site_aniso_U_12
Fe1 0.0467(4) 0.0413(4) 0.0503(4) -0.0162(3) -0.0060(3) -0.0191(3)
O2 0.053(2) 0.0492(18) 0.077(2) -0.0253(18) -0.0120(18) -0.0097(16)
O1 0.063(2) 0.068(2) 0.062(2) -0.0151(18) 0.0016(17) -0.0399(19)
N3 0.045(2) 0.049(2) 0.054(2) -0.0205(18) -0.0087(17) -0.0146(17)
N4 0.044(2) 0.044(2) 0.052(2) -0.0190(17) -0.0001(17) -0.0167(16)
N1 0.047(2) 0.055(2) 0.049(2) -0.0164(18) -0.0077(17) -0.0200(18)
N2 0.0394(19) 0.0437(19) 0.053(2) -0.0154(17) -0.0074(16) -0.0133(16)
C9 0.044(2) 0.044(2) 0.054(3) -0.007(2) -0.011(2) -0.014(2)
C16 0.042(2) 0.063(3) 0.056(3) -0.018(2) -0.003(2) -0.017(2)
C11 0.039(2) 0.057(3) 0.061(3) -0.022(2) -0.006(2) -0.011(2)
C20 0.052(3) 0.048(3) 0.060(3) -0.012(2) -0.005(2) -0.010(2)
C8 0.039(2) 0.043(2) 0.059(3) -0.009(2) -0.009(2) -0.0168(19)
C25 0.043(2) 0.041(2) 0.053(3) -0.0130(19) -0.004(2) -0.0115(19)
C1 0.066(3) 0.076(4) 0.055(3) -0.025(3) -0.002(3) -0.030(3)
C27 0.045(2) 0.054(3) 0.058(3) -0.020(2) -0.003(2) -0.019(2)
C6 0.090(4) 0.068(4) 0.081(4) -0.016(3) 0.006(3) -0.053(4)
C23 0.066(3) 0.051(3) 0.070(3) -0.024(2) 0.005(3) -0.028(2)
C3 0.065(3) 0.080(4) 0.060(3) -0.009(3) 0.003(3) -0.029(3)
C7 0.069(3) 0.057(3) 0.075(4) -0.020(3) 0.001(3) -0.034(3)
C5 0.064(3) 0.066(3) 0.076(4) 0.001(3) -0.002(3) -0.032(3)
C2 0.070(4) 0.091(4) 0.058(3) -0.030(3) 0.002(3) -0.027(3)
C22 0.067(3) 0.041(3) 0.084(4) -0.019(3) -0.002(3) -0.015(2)
C19 0.056(3) 0.057(3) 0.072(4) -0.014(3) -0.023(3) -0.002(3)
C10 0.040(2) 0.045(2) 0.066(3) -0.022(2) -0.004(2) -0.0136(19)
C21 0.070(4) 0.043(3) 0.079(4) -0.015(3) -0.001(3) -0.009(3)
C32 0.047(2) 0.053(3) 0.056(3) -0.018(2) -0.003(2) -0.017(2)
C18 0.057(3) 0.070(4) 0.080(4) -0.025(3) -0.023(3) -0.010(3)
C4 0.052(3) 0.056(3) 0.053(3) -0.004(2) -0.004(2) -0.019(2)
C26 0.048(2) 0.051(3) 0.061(3) -0.023(2) 0.000(2) -0.022(2)
C24 0.048(2) 0.040(2) 0.050(3) -0.0150(19) 0.001(2) -0.0149(19)
C17 0.052(3) 0.057(3) 0.070(3) -0.023(3) -0.015(2) -0.016(2)
I2 0.0607(4) 0.0968(6) 0.0781(5) -0.0313(4) -0.0199(3) -0.0267(4)
C12A 0.047(10) 0.069(12) 0.057(7) -0.024(7) -0.003(7) -0.022(9)
C15A 0.080(15) 0.085(12) 0.062(8) -0.020(7) 0.005(9) -0.052(11)
C13A 0.069(13) 0.080(14) 0.051(7) -0.031(7) 0.001(6) -0.032(9)
C14A 0.055(9) 0.085(14) 0.054(7) -0.015(7) 0.004(6) -0.034(10)
I1 0.0761(6) 0.0986(7) 0.0644(6) -0.0323(5) 0.0032(5) -0.0233(5)
C12 0.053(15) 0.064(13) 0.071(9) -0.032(9) 0.006(8) -0.018(9)
C13 0.053(11) 0.078(17) 0.071(9) -0.027(8) 0.003(7) -0.025(11)
C14 0.077(17) 0.091(15) 0.079(10) -0.030(9) 0.018(11) -0.045(10)
C15 0.047(9) 0.074(12) 0.063(8) -0.015(7) -0.004(7) -0.022(9)
S1 0.0589(8) 0.0726(9) 0.0684(8) -0.0186(7) -0.0004(6) -0.0322(7)
F2 0.131(4) 0.114(4) 0.077(3) 0.006(3) -0.018(3) -0.044(3)
F1 0.171(5) 0.152(5) 0.130(4) -0.043(4) 0.028(4) -0.127(5)
F3 0.081(3) 0.156(5) 0.092(3) -0.039(3) 0.016(2) -0.021(3)
O7 0.118(4) 0.115(4) 0.132(5) -0.034(4) -0.010(4) -0.081(4)
O5 0.083(3) 0.094(3) 0.070(3) -0.007(2) -0.019(2) -0.029(3)
O6 0.071(3) 0.123(4) 0.112(4) -0.052(4) 0.008(3) -0.016(3)
C35 0.076(4) 0.078(4) 0.065(4) -0.014(3) -0.010(3) -0.032(3)
O8 0.075(3) 0.097(4) 0.093(4) -0.037(3) 0.006(3) -0.016(3)
C36 0.136(8) 0.128(8) 0.082(6) -0.028(5) 0.010(6) -0.038(7)
C28A 0.056(3) 0.068(3) 0.068(3) -0.022(3) -0.013(2) -0.025(2)
C29A 0.057(3) 0.078(4) 0.075(4) -0.015(3) -0.018(3) -0.027(3)
C30A 0.051(3) 0.069(3) 0.078(4) -0.010(3) -0.018(3) -0.015(3)
C31A 0.053(3) 0.051(3) 0.079(4) -0.013(3) -0.009(3) -0.012(2)

loop_
_atom_type_symbol
_atom_type_description
_atom_type_scat_dispersion_real
_atom_type_scat_dispersion_imag
_atom_type_scat_source
C C 0.0181 0.0091 'International Tables Vol C Tables 4.2.6.8 and 6.1.1.4'
H H 0.0000 0.0000 'International Tables Vol C Tables 4.2.6.8 and 6.1.1.4'
F F 0.0727 0.0534 'International Tables Vol C Tables 4.2.6.8 and 6.1.1.4'
Fe Fe -1.1336 3.1974 'International Tables Vol C Tables 4.2.6.8 and 6.1.1.4'
I I -0.3257 6.8362 'International Tables Vol C Tables 4.2.6.8 and 6.1.1.4'
N N 0.0311 0.0180 'International Tables Vol C Tables 4.2.6.8 and 6.1.1.4'
O O 0.0492 0.0322 'International Tables Vol C Tables 4.2.6.8 and 6.1.1.4'
S S 0.3331 0.5567 'International Tables Vol C Tables 4.2.6.8 and 6.1.1.4'

loop_
_exptl_crystal_face_index_h
_exptl_crystal_face_index_k
_exptl_crystal_face_index_l
_exptl_crystal_face_perp_dist
-2 -5 0 0.1585
1 0 0 0.1274
0 1 0 0.1939
-5 1 0 0.1360
0 1 5 0.0520
5 4 3 0.2228
0 -1 -5 0.0870
1 0 -5 0.0934
-4 0 5 0.0882
0 3 5 0.0988
0 0 1 0.0375

loop_
_geom_angle_atom_site_label_1
_geom_angle_atom_site_label_2
_geom_angle_atom_site_label_3
_geom_angle
_geom_angle_site_symmetry_1
_geom_angle_site_symmetry_3
_geom_angle_publ_flag
O2 Fe1 N3 167.23(15) . . ?
O2 Fe1 N4 89.57(15) . . ?
O2 Fe1 N1 90.19(17) . . ?
O2 Fe1 N2 99.03(15) . . ?
O1 Fe1 O2 95.80(18) . . ?
O1 Fe1 N3 89.03(17) . . ?
O1 Fe1 N4 98.24(16) . . ?
O1 Fe1 N1 166.60(15) . . ?
O1 Fe1 N2 89.65(16) . . ?
N3 Fe1 N1 87.66(16) . . ?
N4 Fe1 N3 78.01(15) . . ?
N4 Fe1 N1 93.77(16) . . ?
N4 Fe1 N2 167.71(15) . . ?
N2 Fe1 N3 92.80(15) . . ?
N2 Fe1 N1 77.55(16) . . ?
C32 O2 Fe1 131.9(3) . . ?
C16 O1 Fe1 132.7(3) . . ?
C25 N3 Fe1 113.8(3) . . ?
C17 N3 Fe1 126.9(3) . . ?
C17 N3 C25 118.9(4) . . ?
C26 N4 Fe1 124.6(3) . . ?
C26 N4 C24 120.2(4) . . ?
C24 N4 Fe1 115.1(3) . . ?
C9 N1 Fe1 114.8(3) . . ?
C1 N1 Fe1 127.0(4) . . ?
C1 N1 C9 118.2(5) . . ?
C8 N2 Fe1 115.0(3) . . ?
C10 N2 Fe1 124.3(3) . . ?
C10 N2 C8 120.8(4) . . ?
N1 C9 C8 116.9(4) . . ?
N1 C9 C4 121.4(5) . . ?
C4 C9 C8 121.7(5) . . ?
O1 C16 C11 122.7(5) . . ?
O1 C16 C15A 125.0(12) . . ?
O1 C16 C15 113.3(14) . . ?
C15A C16 C11 112.3(12) . . ?
C15 C16 C11 123.9(14) . . ?
C16 C11 C10 124.6(5) . . ?
C12A C11 C16 124.2(12) . . ?
C12A C11 C10 111.2(12) . . ?
C12 C11 C16 113.4(13) . . ?
C12 C11 C10 122.0(13) . . ?
C19 C20 C25 117.1(5) . . ?
C21 C20 C25 118.5(5) . . ?
C21 C20 C19 124.3(5) . . ?
C9 C8 N2 115.7(4) . . ?
C7 C8 N2 126.0(5) . . ?
C7 C8 C9 118.3(5) . . ?
N3 C25 C20 121.0(5) . . ?
N3 C25 C24 117.7(4) . . ?
C24 C25 C20 121.2(4) . . ?
N1 C1 H1 118.4 . . ?
N1 C1 C2 123.2(6) . . ?
C2 C1 H1 118.4 . . ?
C32 C27 C26 124.7(5) . . ?
C32 C27 C28A 119.0(5) . . ?
C28A C27 C26 116.3(5) . . ?
C7 C6 H6 118.9 . . ?
C5 C6 H6 118.9 . . ?
C5 C6 C7 122.2(6) . . ?
C22 C23 H23 120.6 . . ?
C24 C23 H23 120.6 . . ?
C24 C23 C22 118.7(5) . . ?
C2 C3 H3 119.8 . . ?
C2 C3 C4 120.3(6) . . ?
C4 C3 H3 119.8 . . ?
C8 C7 C6 119.8(6) . . ?
C8 C7 H7 120.1 . . ?
C6 C7 H7 120.1 . . ?
C6 C5 H5 120.2 . . ?
C6 C5 C4 119.6(6) . . ?
C4 C5 H5 120.2 . . ?
C1 C2 H2 120.4 . . ?
C3 C2 C1 119.1(6) . . ?
C3 C2 H2 120.4 . . ?
C23 C22 H22 118.5 . . ?
C21 C22 C23 123.1(5) . . ?
C21 C22 H22 118.5 . . ?
C20 C19 H19 119.6 . . ?
C18 C19 C20 120.8(5) . . ?
C18 C19 H19 119.6 . . ?
N2 C10 C11 125.9(4) . . ?
N2 C10 H10 117.1 . . ?
C11 C10 H10 117.1 . . ?
C20 C21 H21 120.3 . . ?
C22 C21 C20 119.3(5) . . ?
C22 C21 H21 120.3 . . ?
O2 C32 C27 122.8(4) . . ?
O2 C32 C31A 118.9(5) . . ?
C31A C32 C27 118.3(5) . . ?
C19 C18 H18 120.3 . . ?
C19 C18 C17 119.4(6) . . ?
C17 C18 H18 120.3 . . ?
C9 C4 C5 118.4(6) . . ?
C3 C4 C9 117.8(5) . . ?
C3 C4 C5 123.8(6) . . ?
N4 C26 C27 125.8(5) . . ?
N4 C26 H26 117.1 . . ?
C27 C26 H26 117.1 . . ?
C25 C24 N4 114.9(4) . . ?
C23 C24 N4 126.0(5) . . ?
C23 C24 C25 119.1(5) . . ?
N3 C17 C18 122.8(5) . . ?
N3 C17 H17 118.6 . . ?
C18 C17 H17 118.6 . . ?
C13A O3 C33 111.9(17) . . ?
C11 C12A H12A 120.4 . . ?
C13A C12A C11 119.2(15) . . ?
C13A C12A H12A 120.4 . . ?
O3 C33 H33A 109.5 . . ?
O3 C33 H33B 109.5 . . ?
O3 C33 H33C 109.5 . . ?
H33A C33 H33B 109.5 . . ?
H33A C33 H33C 109.5 . . ?
H33B C33 H33C 109.5 . . ?
C16 C15A H15A 117.6 . . ?
C14A C15A C16 124.8(15) . . ?
C14A C15A H15A 117.6 . . ?
C12A C13A O3 114.6(19) . . ?
C12A C13A C14A 119.0(13) . . ?
C14A C13A O3 126.4(19) . . ?
C15A C14A C13A 120.5(13) . . ?
C15A C14A H14A 119.8 . . ?
C13A C14A H14A 119.8 . . ?
C34 O4 C29A 111.3(13) . . ?
C11 C12 H12 118.3 . . ?
C13 C12 C11 123.4(17) . . ?
C13 C12 H12 118.3 . . ?
C12 C13 I1 116.3(19) . . ?
C12 C13 C14 121.7(16) . . ?
C14 C13 I1 122.0(16) . . ?
C13 C14 H14 120.7 . . ?
C15 C14 C13 118.6(16) . . ?
C15 C14 H14 120.7 . . ?
C16 C15 H15 120.6 . . ?
C14 C15 C16 118.8(18) . . ?
C14 C15 H15 120.6 . . ?
O4 C34 H34A 109.5 . . ?
O4 C34 H34B 109.5 . . ?
O4 C34 H34C 109.5 . . ?
H34A C34 H34B 109.5 . . ?
H34A C34 H34C 109.5 . . ?
H34B C34 H34C 109.5 . . ?
O7 S1 O5 115.8(4) . . ?
O7 S1 O6 116.2(4) . . ?
O7 S1 C35 102.6(4) . . ?
O5 S1 C35 103.0(3) . . ?
O6 S1 O5 113.6(3) . . ?
O6 S1 C35 102.9(4) . . ?
F2 C35 S1 112.3(5) . . ?
F1 C35 S1 112.2(5) . . ?
F1 C35 F2 107.8(6) . . ?
F3 C35 S1 111.3(5) . . ?
F3 C35 F2 106.9(6) . . ?
F3 C35 F1 106.0(6) . . ?
C36 O8 H8 109.5 . . ?
O8 C36 H36A 109.5 . . ?
O8 C36 H36B 109.5 . . ?
O8 C36 H36C 109.5 . . ?
H36A C36 H36B 109.5 . . ?
H36A C36 H36C 109.5 . . ?
H36B C36 H36C 109.5 . . ?
C27 C28A H28A 119.5 . . ?
C29A C28A C27 121.0(6) . . ?
C29A C28A H28A 119.5 . . ?
C28A C29A I2 118.5(5) . . ?
C28A C29A O4 130.8(7) . . ?
C28A C29A C30A 119.5(5) . . ?
C30A C29A I2 121.7(4) . . ?
C30A C29A O4 109.1(7) . . ?
C29A C30A H30A 119.7 . . ?
C31A C30A C29A 120.6(5) . . ?
C31A C30A H30A 119.7 . . ?
C32 C31A H31A 119.2 . . ?
C30A C31A C32 121.6(6) . . ?
C30A C31A H31A 119.2 . . ?

loop_
_geom_bond_atom_site_label_1
_geom_bond_atom_site_label_2
_geom_bond_distance
_geom_bond_site_symmetry_2
_geom_bond_publ_flag
Fe1 O2 1.909(4) . ?
Fe1 O1 1.900(4) . ?
Fe1 N3 2.124(4) . ?
Fe1 N4 2.087(4) . ?
Fe1 N1 2.134(4) . ?
Fe1 N2 2.092(4) . ?
O2 C32 1.319(6) . ?
O1 C16 1.308(7) . ?
N3 C25 1.377(6) . ?
N3 C17 1.327(6) . ?
N4 C26 1.303(6) . ?
N4 C24 1.414(6) . ?
N1 C9 1.367(6) . ?
N1 C1 1.335(7) . ?
N2 C8 1.416(6) . ?
N2 C10 1.307(7) . ?
C9 C8 1.412(8) . ?
C9 C4 1.409(7) . ?
C16 C11 1.418(8) . ?
C16 C15A 1.402(14) . ?
C16 C15 1.407(14) . ?
C11 C10 1.424(8) . ?
C11 C12A 1.417(13) . ?
C11 C12 1.410(14) . ?
C20 C25 1.419(7) . ?
C20 C19 1.408(8) . ?
C20 C21 1.403(8) . ?
C8 C7 1.381(7) . ?
C25 C24 1.413(7) . ?
C1 H1 0.9300 . ?
C1 C2 1.378(9) . ?
C27 C32 1.409(7) . ?
C27 C26 1.429(7) . ?
C27 C28A 1.423(7) . ?
C6 H6 0.9300 . ?
C6 C7 1.410(9) . ?
C6 C5 1.359(10) . ?
C23 H23 0.9300 . ?
C23 C22 1.406(8) . ?
C23 C24 1.388(7) . ?
C3 H3 0.9300 . ?
C3 C2 1.357(10) . ?
C3 C4 1.393(9) . ?
C7 H7 0.9300 . ?
C5 H5 0.9300 . ?
C5 C4 1.410(9) . ?
C2 H2 0.9300 . ?
C22 H22 0.9300 . ?
C22 C21 1.368(9) . ?
C19 H19 0.9300 . ?
C19 C18 1.347(9) . ?
C10 H10 0.9300 . ?
C21 H21 0.9300 . ?
C32 C31A 1.406(7) . ?
C18 H18 0.9300 . ?
C18 C17 1.392(8) . ?
C26 H26 0.9300 . ?
C17 H17 0.9300 . ?
I2 C29A 2.123(6) . ?
O3 C33 1.417(13) . ?
O3 C13A 1.40(3) . ?
C12A H12A 0.9300 . ?
C12A C13A 1.356(15) . ?
C33 H33A 0.9600 . ?
C33 H33B 0.9600 . ?
C33 H33C 0.9600 . ?
C15A H15A 0.9300 . ?
C15A C14A 1.365(16) . ?
C13A C14A 1.400(17) . ?
C14A H14A 0.9300 . ?
I1 C13 2.14(2) . ?
O4 C34 1.373(13) . ?
O4 C29A 1.481(12) . ?
C12 H12 0.9300 . ?
C12 C13 1.344(16) . ?
C13 C14 1.401(18) . ?
C14 H14 0.9300 . ?
C14 C15 1.370(17) . ?
C15 H15 0.9300 . ?
C34 H34A 0.9600 . ?
C34 H34B 0.9600 . ?
C34 H34C 0.9600 . ?
S1 O7 1.409(5) . ?
S1 O5 1.444(5) . ?
S1 O6 1.427(6) . ?
S1 C35 1.798(7) . ?
F2 C35 1.330(8) . ?
F1 C35 1.323(8) . ?
F3 C35 1.322(9) . ?
O8 H8 0.8200 . ?
O8 C36 1.380(10) . ?
C36 H36A 0.9600 . ?
C36 H36B 0.9600 . ?
C36 H36C 0.9600 . ?
C28A H28A 0.9300 . ?
C28A C29A 1.362(8) . ?
C29A C30A 1.403(10) . ?
C30A H30A 0.9300 . ?
C30A C31A 1.359(9) . ?
C31A H31A 0.9300 . ?

loop_
_geom_torsion_atom_site_label_1
_geom_torsion_atom_site_label_2
_geom_torsion_atom_site_label_3
_geom_torsion_atom_site_label_4
_geom_torsion
_geom_torsion_site_symmetry_1
_geom_torsion_site_symmetry_2
_geom_torsion_site_symmetry_3
_geom_torsion_site_symmetry_4
_geom_torsion_publ_flag
Fe1 O2 C32 C27 -9.1(8) . . . . ?
Fe1 O2 C32 C31A 172.5(4) . . . . ?
Fe1 O1 C16 C11 -1.7(8) . . . . ?
Fe1 O1 C16 C15A 178(2) . . . . ?
Fe1 O1 C16 C15 -179.9(19) . . . . ?
Fe1 N3 C25 C20 174.3(4) . . . . ?
Fe1 N3 C25 C24 -5.7(6) . . . . ?
Fe1 N3 C17 C18 -172.9(5) . . . . ?
Fe1 N4 C26 C27 -0.4(7) . . . . ?
Fe1 N4 C24 C25 3.7(5) . . . . ?
Fe1 N4 C24 C23 -174.3(4) . . . . ?
Fe1 N1 C9 C8 -0.9(5) . . . . ?
Fe1 N1 C9 C4 -179.9(4) . . . . ?
Fe1 N1 C1 C2 -179.4(4) . . . . ?
Fe1 N2 C8 C9 -0.9(5) . . . . ?
Fe1 N2 C8 C7 178.6(4) . . . . ?
Fe1 N2 C10 C11 -4.1(7) . . . . ?
O2 Fe1 O1 C16 97.9(5) . . . . ?
O2 C32 C31A C30A 178.9(6) . . . . ?
O1 C16 C11 C10 2.8(8) . . . . ?
O1 C16 C11 C12A -179(3) . . . . ?
O1 C16 C11 C12 -178(3) . . . . ?
O1 C16 C15A C14A 177(3) . . . . ?
O1 C16 C15 C14 177(3) . . . . ?
N3 Fe1 O1 C16 -93.9(5) . . . . ?
N3 C25 C24 N4 1.4(7) . . . . ?
N3 C25 C24 C23 179.6(5) . . . . ?
N4 Fe1 O1 C16 -171.7(5) . . . . ?
N1 Fe1 O1 C16 -18.2(10) . . . . ?
N1 C9 C8 N2 1.1(6) . . . . ?
N1 C9 C8 C7 -178.4(5) . . . . ?
N1 C9 C4 C3 -0.9(7) . . . . ?
N1 C9 C4 C5 178.8(5) . . . . ?
N1 C1 C2 C3 -0.5(10) . . . . ?
N2 Fe1 O1 C16 -1.1(5) . . . . ?
N2 C8 C7 C6 179.2(5) . . . . ?
C9 N1 C1 C2 0.9(8) . . . . ?
C9 C8 C7 C6 -1.3(8) . . . . ?
C16 C11 C10 N2 0.4(8) . . . . ?
C16 C11 C12A C13A -1(5) . . . . ?
C16 C11 C12 C13 -1(6) . . . . ?
C16 C15A C14A C13A 4(6) . . . . ?
C11 C16 C15A C14A -3(5) . . . . ?
C11 C16 C15 C14 -1(5) . . . . ?
C11 C12A C13A O3 178(4) . . . . ?
C11 C12A C13A C14A 1(6) . . . . ?
C11 C12 C13 I1 -176(4) . . . . ?
C11 C12 C13 C14 3(7) . . . . ?
C20 C25 C24 N4 -178.6(5) . . . . ?
C20 C25 C24 C23 -0.5(8) . . . . ?
C20 C19 C18 C17 -0.1(11) . . . . ?
C8 N2 C10 C11 175.5(4) . . . . ?
C8 C9 C4 C3 -179.9(5) . . . . ?
C8 C9 C4 C5 -0.2(7) . . . . ?
C25 N3 C17 C18 -1.1(9) . . . . ?
C25 C20 C19 C18 0.5(9) . . . . ?
C25 C20 C21 C22 2.9(9) . . . . ?
C1 N1 C9 C8 178.9(5) . . . . ?
C1 N1 C9 C4 -0.1(7) . . . . ?
C27 C32 C31A C30A 0.4(9) . . . . ?
C27 C28A C29A I2 -172.5(4) . . . . ?
C27 C28A C29A O4 170.0(9) . . . . ?
C27 C28A C29A C30A 0.6(10) . . . . ?
C6 C5 C4 C9 0.5(9) . . . . ?
C6 C5 C4 C3 -179.8(6) . . . . ?
C23 C22 C21 C20 -2.0(10) . . . . ?
C7 C6 C5 C4 -1.3(10) . . . . ?
C5 C6 C7 C8 1.7(10) . . . . ?
C2 C3 C4 C9 1.3(9) . . . . ?
C2 C3 C4 C5 -178.4(6) . . . . ?
C22 C23 C24 N4 179.4(5) . . . . ?
C22 C23 C24 C25 1.4(8) . . . . ?
C19 C20 C25 N3 -1.2(8) . . . . ?
C19 C20 C25 C24 178.9(5) . . . . ?
C19 C20 C21 C22 -177.8(6) . . . . ?
C19 C18 C17 N3 0.4(10) . . . . ?
C10 N2 C8 C9 179.5(4) . . . . ?
C10 N2 C8 C7 -1.0(7) . . . . ?
C10 C11 C12A C13A 178(3) . . . . ?
C10 C11 C12 C13 178(4) . . . . ?
C21 C20 C25 N3 178.2(5) . . . . ?
C21 C20 C25 C24 -1.7(8) . . . . ?
C21 C20 C19 C18 -178.9(7) . . . . ?
C32 C27 C26 N4 3.4(9) . . . . ?
C32 C27 C28A C29A 0.0(9) . . . . ?
C4 C9 C8 N2 -179.8(4) . . . . ?
C4 C9 C8 C7 0.6(7) . . . . ?
C4 C3 C2 C1 -0.6(10) . . . . ?
C26 N4 C24 C25 -174.1(4) . . . . ?
C26 N4 C24 C23 7.8(8) . . . . ?
C26 C27 C32 O2 1.1(9) . . . . ?
C26 C27 C32 C31A 179.6(5) . . . . ?
C26 C27 C28A C29A 179.9(6) . . . . ?
C24 N4 C26 C27 177.3(5) . . . . ?
C24 C23 C22 C21 -0.2(9) . . . . ?
C17 N3 C25 C20 1.5(8) . . . . ?
C17 N3 C25 C24 -178.6(5) . . . . ?
I2 C29A C30A C31A 172.2(5) . . . . ?
O3 C13A C14A C15A -179(4) . . . . ?
C12A C11 C10 N2 -178(2) . . . . ?
C12A C13A C14A C15A -2(5) . . . . ?
C33 O3 C13A C12A 180(3) . . . . ?
C33 O3 C13A C14A -4(5) . . . . ?
C15A C16 C11 C10 -177(2) . . . . ?
C15A C16 C11 C12A 2(3) . . . . ?
I1 C13 C14 C15 175(4) . . . . ?
O4 C29A C30A C31A -172.2(8) . . . . ?
C12 C11 C10 N2 -178(3) . . . . ?
C12 C13 C14 C15 -5(6) . . . . ?
C13 C14 C15 C16 3(6) . . . . ?
C15 C16 C11 C10 -179(2) . . . . ?
C15 C16 C11 C12 -1(4) . . . . ?
C34 O4 C29A C28A 10.5(19) . . . . ?
C34 O4 C29A C30A -179.3(14) . . . . ?
O7 S1 C35 F2 58.3(6) . . . . ?
O7 S1 C35 F1 179.9(6) . . . . ?
O7 S1 C35 F3 -61.5(6) . . . . ?
O5 S1 C35 F2 178.9(5) . . . . ?
O5 S1 C35 F1 -59.5(6) . . . . ?
O5 S1 C35 F3 59.1(6) . . . . ?
O6 S1 C35 F2 -62.7(6) . . . . ?
O6 S1 C35 F1 58.9(6) . . . . ?
O6 S1 C35 F3 177.5(5) . . . . ?
C28A C27 C32 O2 -178.9(5) . . . . ?
C28A C27 C32 C31A -0.5(8) . . . . ?
C28A C27 C26 N4 -176.6(5) . . . . ?
C28A C29A C30A C31A -0.7(10) . . . . ?
C29A C30A C31A C32 0.2(10) . . . . ?
